data_7228464
loop_
_publ_author_name
'Tahier, Tayyibah'
'Oliver, Clive L.'

_publ_section_title
;
 A Cd mixed-ligand MOF showing Ligand-Disorder Induced Breathing Behaviour
 at High Temperature and Stepwise, Selective Carbon Dioxide Adsorption at
 Low Temperature
;
_journal_name_full CrystEngComm
_journal_paper_doi 10.1039/C7CE00715A
_journal_year 2017
_chemical_formula_moiety 'C26 H21 Cd N4 O6, 0.62(C3 H7 N O)'
_chemical_formula_sum 'C27.86 H25.34 Cd N4.62 O6.62'
_chemical_formula_weight 643.19
_space_group_crystal_system triclinic
_space_group_IT_number 2
_space_group_name_Hall '-P 1'
_space_group_name_H-M_alt 'P -1'
_symmetry_space_group_name_Hall '-P 1'
_symmetry_space_group_name_H-M 'P -1'
_atom_sites_solution_hydrogens geom
_atom_sites_solution_primary dual
_audit_creation_date 2016-10-12
_audit_creation_method
;
Olex2 1.2
(compiled 2016.02.19 svn.r3266 for OlexSys, GUI svn.r5227)
;
_audit_update_record
;
2016-12-12 deposited with the CCDC.
2017-06-13 downloaded from the CCDC.
;
_cell_angle_alpha 100.7670(10)
_cell_angle_beta 102.2560(10)
_cell_angle_gamma 108.8430(10)
_cell_formula_units_Z 2
_cell_length_a 10.2340(5)
_cell_length_b 10.8368(6)
_cell_length_c 13.8265(7)
_cell_measurement_reflns_used 6876
_cell_measurement_temperature 104.15
_cell_measurement_theta_max 27.064
_cell_measurement_theta_min 3.000
_cell_volume 1363.02(12)
_computing_cell_refinement 'SAINT v8.34A (Bruker, 2013)'
_computing_data_reduction 'SAINT v8.34A (Bruker, 2013)'
_computing_molecular_graphics 'Olex2 (Dolomanov et al., 2009)'
_computing_publication_material 'Olex2 (Dolomanov et al., 2009)'
_computing_structure_refinement 'ShelXL (Sheldrick, 2015)'
_computing_structure_solution 'ShelXT (Sheldrick, 2015)'
_diffrn_ambient_temperature 104.15
_diffrn_measured_fraction_theta_full 0.995
_diffrn_measured_fraction_theta_max 0.988
_diffrn_measurement_device_type 'Bruker Apex Duo'
_diffrn_radiation_type MoK\a
_diffrn_radiation_wavelength 0.71073
_diffrn_reflns_av_R_equivalents 0.0138
_diffrn_reflns_av_unetI/netI 0.0195
_diffrn_reflns_Laue_measured_fraction_full 0.995
_diffrn_reflns_Laue_measured_fraction_max 0.988
_diffrn_reflns_limit_h_max 14
_diffrn_reflns_limit_h_min -14
_diffrn_reflns_limit_k_max 15
_diffrn_reflns_limit_k_min -15
_diffrn_reflns_limit_l_max 18
_diffrn_reflns_limit_l_min -19
_diffrn_reflns_number 17010
_diffrn_reflns_point_group_measured_fraction_full 0.995
_diffrn_reflns_point_group_measured_fraction_max 0.988
_diffrn_reflns_theta_full 26.000
_diffrn_reflns_theta_max 30.655
_diffrn_reflns_theta_min 1.568
_exptl_absorpt_coefficient_mu 0.854
_exptl_absorpt_correction_T_max 0.7461
_exptl_absorpt_correction_T_min 0.4826
_exptl_absorpt_correction_type multi-scan
_exptl_absorpt_process_details
;
SADABS-2014/5 (Bruker,2014/5) was used for absorption correction.
wR2(int) was 0.1047 before and 0.0759 after correction.
The Ratio of minimum to maximum transmission is 0.6468.
The \l/2 correction factor is 0.00150.
;
_exptl_crystal_colour 'clear colourless'
_exptl_crystal_colour_lustre clear
_exptl_crystal_colour_primary colourless
_exptl_crystal_density_diffrn 1.567
_exptl_crystal_description block
_exptl_crystal_F_000 652
_exptl_crystal_size_max 1.22
_exptl_crystal_size_mid 0.46
_exptl_crystal_size_min 0.33
_refine_diff_density_max 2.626
_refine_diff_density_min -1.067
_refine_diff_density_rms 0.146
_refine_ls_extinction_method none
_refine_ls_goodness_of_fit_ref 1.141
_refine_ls_hydrogen_treatment constr
_refine_ls_matrix_type full
_refine_ls_number_parameters 432
_refine_ls_number_reflns 8338
_refine_ls_number_restraints 652
_refine_ls_restrained_S_all 1.108
_refine_ls_R_factor_all 0.0362
_refine_ls_R_factor_gt 0.0355
_refine_ls_shift/su_max 0.002
_refine_ls_shift/su_mean 0.000
_refine_ls_structure_factor_coef Fsqd
_refine_ls_weighting_details 'w=1/[\s^2^(Fo^2^)+(0.0573P)^2^+2.6870P] where P=(Fo^2^+2Fc^2^)/3'
_refine_ls_weighting_scheme calc
_refine_ls_wR_factor_gt 0.1057
_refine_ls_wR_factor_ref 0.1063
_reflns_Friedel_coverage 0.000
_reflns_number_gt 8177
_reflns_number_total 8338
_reflns_threshold_expression 'I > 2\s(I)'
_cod_data_source_file c7ce00715a2.cif
_cod_data_source_block 104k
_cod_database_code 7228464
_shelx_space_group_comment
;
The symmetry employed for this shelxl refinement is uniquely defined
by the following loop, which should always be used as a source of
symmetry information in preference to the above space-group names.
They are only intended as comments.
;
_olex2_refinement_description
;
1. Fixed Uiso
 At 1.2 times of:
  All C(H) groups, All C(H,H) groups
 At 1.5 times of:
  All C(H,H,H) groups
2. Uiso/Uaniso restraints and constraints
O1S1 \\sim N1S1 \\sim C1S1 \\sim C2S1 \\sim C3S1: within 1.7A with sigma of
0.04 and sigma for terminal atoms of 0.08
N2A \\sim C10A \\sim C9A \\sim C8A \\sim C12A \\sim C11A \\sim N2B \\sim C10B
\\sim C9B \\sim C8B \\sim C12B \\sim C11B \\sim C6A \\sim C7A \\sim C6B \\sim
C7B \\sim C2A \\sim C3A \\sim C4A \\sim C2B \\sim C3B \\sim C4B \\sim N1A \\sim
C1A \\sim C5A \\sim N1B \\sim C1B \\sim C5B: within 1.7A with sigma of 0.04 and
sigma for terminal atoms of 0.08
3. Rigid body (RIGU) restrains
 O1S1, N1S1, C1S1, C2S1, C3S1
 with sigma for 1-2 distances of 0.004 and sigma for 1-3 distances of 0.004
 C7A, N2A, C10A, C9A, C8A, C12A, C11A, C7B, N2B, C10B, C9B, C8B, C12B, C11B,
 C3A, C6A, C3B, C6B, N1A, C1A, C2A, C4A, C5A, N1B, C1B, C2B, C4B, C5B
 with sigma for 1-2 distances of 0.004 and sigma for 1-3 distances of 0.004
4. Same fragment restrains
{N1A, C1A, C2A, C3A, C4A, C5A} sigma for 1-2: 0.02, 1-3: 0.04
as
{N2A, C10A, C9A, C8A, C12A, C11A}
{N1B, C1B, C2B, C3B, C4B, C5B} sigma for 1-2: 0.02, 1-3: 0.04
as
{N2B, C10B, C9B, C8B, C12B, C11B}
5. Others
 Sof(N1B)=Sof(C1B)=Sof(H1B)=Sof(C2B)=Sof(H2B)=Sof(C3B)=Sof(C4B)=Sof(H4B)=
 Sof(C5B)=Sof(H5B)=Sof(C6B)=Sof(H6BA)=Sof(H6BB)=Sof(C7B)=Sof(H7BA)=Sof(H7BB)=
 Sof(N2B)=Sof(C10B)=Sof(H10B)=Sof(C9B)=Sof(H9B)=Sof(C8B)=Sof(C12B)=Sof(H12B)=
 Sof(C11B)=Sof(H11B)=1-FVAR(1)
 Sof(N1A)=Sof(C1A)=Sof(H1A)=Sof(C2A)=Sof(H2A)=Sof(C3A)=Sof(C4A)=Sof(H4A)=
 Sof(C5A)=Sof(H5A)=Sof(C6A)=Sof(H6AA)=Sof(H6AB)=Sof(C7A)=Sof(H7AA)=Sof(H7AB)=
 Sof(N2A)=Sof(C10A)=Sof(H10A)=Sof(C9A)=Sof(H9A)=Sof(C8A)=Sof(C12A)=Sof(H12A)=
 Sof(C11A)=Sof(H11A)=FVAR(1)
 Sof(O1S1)=Sof(N1S1)=Sof(C1S1)=Sof(H1S1)=Sof(C2S1)=Sof(H2SA)=Sof(H2SB)=
 Sof(H2SC)=Sof(C3S1)=Sof(H3SA)=Sof(H3SB)=Sof(H3SC)=FVAR(2)
6.a Free rotating group:
 O1S1(N1S1,C1S1,C2S1,C3S1,N1B,C1B,C2B,C3B,C4B,C5B,C6B,C7B,N2B,C10B,C9B,C8B,
 C12B,C11B)
6.b Secondary CH2 refined with riding coordinates:
 C6A(H6AA,H6AB), C7A(H7AA,H7AB), C6C(H6CA,H6CB), C6B(H6BA,H6BB), C7B(H7BA,H7BB)
6.c Me refined with riding coordinates:
 C3S1(H3SA,H3SB,H3SC)
6.d Aromatic/amide H refined with riding coordinates:
 C1A(H1A), C2A(H2A), C4A(H4A), C5A(H5A), C10A(H10A), C9A(H9A), C12A(H12A),
 C11A(H11A), C1C(H1C), C2C(H2C), C4C(H4C), C5C(H5C), C2D(H2D), C4D(H4D),
 C6D(H6D), C1S1(H1S1), C1B(H1B), C2B(H2B), C4B(H4B), C5B(H5B), C10B(H10B),
 C9B(H9B), C12B(H12B), C11B(H11B)
6.e Idealised Me refined as rotating group:
 C2S1(H2SA,H2SB,H2SC)
;
_shelx_shelxl_version_number 2016/4
_olex2_submission_special_instructions 'No special instructions were received'

loop_
_space_group_symop_operation_xyz
'x, y, z'
'-x, -y, -z'

loop_
_atom_site_label
_atom_site_type_symbol
_atom_site_fract_x
_atom_site_fract_y
_atom_site_fract_z
_atom_site_U_iso_or_equiv
_atom_site_adp_type
_atom_site_occupancy
_atom_site_site_symmetry_order
_atom_site_calc_flag
_atom_site_refinement_flags_posn
_atom_site_refinement_flags_adp
_atom_site_refinement_flags_occupancy
_atom_site_disorder_assembly
_atom_site_disorder_group
Cd01 Cd 0.86212(2) 0.71038(2) 0.17618(2) 0.01044(6) Uani 1 1 d . . . . .
N1A N 0.9282(7) 0.7275(7) 0.3533(4) 0.0186(10) Uani 0.609(8) 1 d D U P A 1
C1A C 0.9939(12) 0.8432(8) 0.4260(6) 0.063(3) Uani 0.609(8) 1 d D U P A 1
H1A H 1.027741 0.923909 0.405571 0.075 Uiso 0.609(8) 1 calc R . P A 1
C2A C 1.0174(11) 0.8554(7) 0.5318(5) 0.058(3) Uani 0.609(8) 1 d D U P A 1
H2A H 1.066281 0.942183 0.580238 0.070 Uiso 0.609(8) 1 calc R . P A 1
C3A C 0.9701(7) 0.7424(7) 0.5650(4) 0.0248(12) Uani 0.609(8) 1 d D U P A 1
C4A C 0.9121(8) 0.6188(6) 0.4902(4) 0.0360(14) Uani 0.609(8) 1 d D U P A 1
H4A H 0.885001 0.536595 0.509568 0.043 Uiso 0.609(8) 1 calc R . P A 1
C5A C 0.8937(7) 0.6151(5) 0.3867(4) 0.0311(12) Uani 0.609(8) 1 d D U P A 1
H5A H 0.854815 0.529046 0.337213 0.037 Uiso 0.609(8) 1 calc R . P A 1
C6A C 0.9775(7) 0.7467(8) 0.6752(5) 0.0301(15) Uani 0.609(8) 1 d . U P A 1
H6AA H 1.051230 0.834493 0.720597 0.036 Uiso 0.609(8) 1 calc R . P A 1
H6AB H 1.007317 0.673424 0.692829 0.036 Uiso 0.609(8) 1 calc R . P A 1
C7A C 0.8339(8) 0.7299(11) 0.6939(5) 0.031(2) Uani 0.609(8) 1 d . U P A 1
H7AA H 0.808952 0.807758 0.681646 0.037 Uiso 0.609(8) 1 calc R . P A 1
H7AB H 0.759162 0.646640 0.643349 0.037 Uiso 0.609(8) 1 calc R . P A 1
N2A N 0.8299(8) 0.7110(10) 1.0021(4) 0.017(2) Uani 0.609(8) 1 d D U P A 1
C10A C 0.8579(9) 0.8257(10) 0.9739(6) 0.0177(16) Uani 0.609(8) 1 d D U P A 1
H10A H 0.877350 0.906529 1.024954 0.021 Uiso 0.609(8) 1 calc R . P A 1
C9A C 0.8610(9) 0.8365(10) 0.8752(6) 0.0199(15) Uani 0.609(8) 1 d D U P A 1
H9A H 0.884025 0.922456 0.861453 0.024 Uiso 0.609(8) 1 calc R . P A 1
C8A C 0.8301(7) 0.7210(10) 0.7978(5) 0.0196(15) Uani 0.609(8) 1 d D U P A 1
C12A C 0.8115(10) 0.6021(9) 0.8267(5) 0.0203(11) Uani 0.609(8) 1 d D U P A 1
H12A H 0.798005 0.521805 0.777312 0.024 Uiso 0.609(8) 1 calc R . P A 1
C11A C 0.8124(11) 0.5984(9) 0.9267(5) 0.0158(11) Uani 0.609(8) 1 d D U P A 1
H11A H 0.800536 0.515407 0.943979 0.019 Uiso 0.609(8) 1 calc R . P A 1
N1C N 0.7596(2) 0.4731(2) 0.12437(16) 0.0147(3) Uani 1 1 d . . . . .
C1C C 0.6181(3) 0.4039(2) 0.1033(2) 0.0193(4) Uani 1 1 d . . . . .
H1C H 0.557896 0.452902 0.113629 0.023 Uiso 1 1 calc R . . . .
C2C C 0.5544(3) 0.2624(2) 0.0666(2) 0.0193(5) Uani 1 1 d . . . . .
H2C H 0.453292 0.217316 0.053207 0.023 Uiso 1 1 calc R . . . .
C3C C 0.6392(2) 0.1882(2) 0.04975(17) 0.0126(4) Uani 1 1 d . . . . .
C4C C 0.7866(3) 0.2612(2) 0.0725(2) 0.0172(4) Uani 1 1 d . . . . .
H4C H 0.849310 0.214771 0.063087 0.021 Uiso 1 1 calc R . . . .
C5C C 0.8423(3) 0.4016(2) 0.1091(2) 0.0174(4) Uani 1 1 d . . . . .
H5C H 0.943271 0.449129 0.123881 0.021 Uiso 1 1 calc R . . . .
C6C C 0.5805(2) 0.0356(2) 0.00800(18) 0.0137(4) Uani 1 1 d . . . . .
H6CA H 0.633770 -0.001015 0.055997 0.016 Uiso 1 1 calc R . . . .
H6CB H 0.600313 0.012930 -0.058738 0.016 Uiso 1 1 calc R . . . .
O1D O 0.7800(2) 0.8883(2) 0.20064(17) 0.0217(4) Uani 1 1 d . . . . .
O2D O 0.6112(2) 0.6892(2) 0.18309(18) 0.0242(4) Uani 1 1 d . . . . .
O3D O 0.1094(2) 0.6820(2) 0.17974(18) 0.0261(4) Uani 1 1 d . . . . .
O4D O 0.08477(18) 0.88086(19) 0.21067(15) 0.0185(3) Uani 1 1 d . . . . .
O5D O 0.5039(2) 1.3022(2) 0.3292(2) 0.0318(5) Uani 1 1 d . . . . .
O6D O 0.7158(2) 1.3010(2) 0.3327(2) 0.0311(5) Uani 1 1 d . . . . .
N1D N 0.5854(2) 1.2432(2) 0.31657(18) 0.0196(4) Uani 1 1 d . . . . .
C1D C 0.5568(2) 0.8874(2) 0.22252(17) 0.0133(4) Uani 1 1 d . . . . .
C2D C 0.6146(2) 1.0282(2) 0.25881(17) 0.0133(4) Uani 1 1 d . . . . .
H2D H 0.714248 1.077931 0.269632 0.016 Uiso 1 1 calc R . . . .
C3D C 0.5241(2) 1.0943(2) 0.27880(18) 0.0138(4) Uani 1 1 d . . . . .
C4D C 0.3775(2) 1.0254(2) 0.26243(17) 0.0137(4) Uani 1 1 d . . . . .
H4D H 0.317640 1.073436 0.276496 0.016 Uiso 1 1 calc R . . . .
C5D C 0.3201(2) 0.8846(2) 0.22498(17) 0.0135(4) Uani 1 1 d . . . . .
C6D C 0.4100(2) 0.8155(2) 0.20633(18) 0.0137(4) Uani 1 1 d . . . . .
H6D H 0.371237 0.719222 0.182551 0.016 Uiso 1 1 calc R . . . .
C7D C 0.6556(3) 0.8157(2) 0.20025(18) 0.0158(4) Uani 1 1 d . . . . .
C8D C 0.1596(2) 0.8090(3) 0.20361(18) 0.0154(4) Uani 1 1 d . . . . .
O1S1 O 0.2511(4) 0.6262(7) 0.3971(5) 0.227(9) Uiso 0.624(9) 1 d . U P B 1
N1S1 N 0.4964(4) 0.7357(5) 0.4327(3) 0.070(2) Uiso 0.624(9) 1 d G U P B 1
C1S1 C 0.3603(5) 0.7284(7) 0.4307(4) 0.061(2) Uiso 0.624(9) 1 d G U P B 1
H1S1 H 0.349823 0.810652 0.458122 0.073 Uiso 0.624(9) 1 calc R . P B 1
C2S1 C 0.5219(4) 0.6147(4) 0.3923(3) 0.087(3) Uiso 0.624(9) 1 d G U P B 1
H2SA H 0.487961 0.547464 0.429151 0.131 Uiso 0.624(9) 1 calc GR . P B 1
H2SB H 0.625522 0.638143 0.401831 0.131 Uiso 0.624(9) 1 calc GR . P B 1
H2SC H 0.469467 0.576700 0.318796 0.131 Uiso 0.624(9) 1 calc GR . P B 1
C3S1 C 0.6200(5) 0.8631(4) 0.4745(4) 0.139(7) Uiso 0.624(9) 1 d G U P B 1
H3SA H 0.707584 0.847457 0.468987 0.209 Uiso 0.624(9) 1 calc R . P B 1
H3SB H 0.606178 0.927238 0.435765 0.209 Uiso 0.624(9) 1 calc R . P B 1
H3SC H 0.629766 0.900693 0.547049 0.209 Uiso 0.624(9) 1 calc R . P B 1
N1B N 0.8995(5) 0.7031(6) 0.3471(3) 0.021(2) Uani 0.391(8) 1 d DG U P A 2
C1B C 1.0135(4) 0.8003(7) 0.4198(4) 0.039(3) Uani 0.391(8) 1 d DG U P A 2
H1B H 1.079920 0.869449 0.401536 0.047 Uiso 0.391(8) 1 calc R . P A 2
C2B C 1.0341(4) 0.7991(6) 0.5232(4) 0.050(3) Uani 0.391(8) 1 d DG U P A 2
H2B H 1.115493 0.867080 0.575006 0.060 Uiso 0.391(8) 1 calc R . P A 2
C3B C 0.9376(4) 0.7006(5) 0.5495(3) 0.025(2) Uani 0.391(8) 1 d DG U P A 2
C4B C 0.8159(5) 0.6106(4) 0.4721(3) 0.052(3) Uani 0.391(8) 1 d DG U P A 2
H4B H 0.742764 0.544023 0.487529 0.062 Uiso 0.391(8) 1 calc R . P A 2
C5B C 0.8013(5) 0.6184(5) 0.3708(3) 0.053(4) Uani 0.391(8) 1 d DG U P A 2
H5B H 0.715625 0.558714 0.318290 0.063 Uiso 0.391(8) 1 calc R . P A 2
C6B C 0.9459(5) 0.6958(7) 0.6603(3) 0.036(3) Uani 0.391(8) 1 d G U P A 2
H6BA H 0.926199 0.601644 0.664571 0.044 Uiso 0.391(8) 1 calc R . P A 2
H6BB H 1.044143 0.753793 0.706038 0.044 Uiso 0.391(8) 1 calc R . P A 2
C7B C 0.8357(5) 0.7454(6) 0.6953(3) 0.021(3) Uani 0.391(8) 1 d G U P A 2
H7BA H 0.738667 0.690265 0.646445 0.026 Uiso 0.391(8) 1 calc R . P A 2
H7BB H 0.858647 0.840647 0.693111 0.026 Uiso 0.391(8) 1 calc R . P A 2
N2B N 0.8230(10) 0.7031(14) 0.9988(4) 0.014(3) Uani 0.391(8) 1 d DG U P A 2
C10B C 0.8504(10) 0.8291(13) 0.9838(3) 0.011(2) Uani 0.391(8) 1 d DG U P A 2
H10B H 0.866567 0.904463 1.038966 0.013 Uiso 0.391(8) 1 calc R . P A 2
C9B C 0.8545(8) 0.8458(10) 0.8871(3) 0.011(2) Uani 0.391(8) 1 d DG U P A 2
H9B H 0.872886 0.932924 0.876052 0.013 Uiso 0.391(8) 1 calc R . P A 2
C8B C 0.8319(7) 0.7369(9) 0.8074(3) 0.018(3) Uani 0.391(8) 1 d DG U P A 2
C12B C 0.7840(8) 0.6074(10) 0.8229(4) 0.025(3) Uani 0.391(8) 1 d DG U P A 2
H12B H 0.753662 0.528151 0.767464 0.030 Uiso 0.391(8) 1 calc R . P A 2
C11B C 0.7820(10) 0.5983(12) 0.9216(5) 0.020(3) Uani 0.391(8) 1 d DG U P A 2
H11B H 0.748969 0.510897 0.932531 0.024 Uiso 0.391(8) 1 calc R . P A 2

loop_
_atom_site_aniso_label
_atom_site_aniso_U_11
_atom_site_aniso_U_22
_atom_site_aniso_U_33
_atom_site_aniso_U_23
_atom_site_aniso_U_13
_atom_site_aniso_U_12
Cd01 0.01028(8) 0.00990(8) 0.01292(8) 0.00333(5) 0.00535(5) 0.00472(6)
N1A 0.0216(19) 0.015(2) 0.017(2) 0.0081(15) 0.0097(15) -0.0010(18)
C1A 0.097(7) 0.030(3) 0.021(3) 0.001(2) 0.011(3) -0.020(4)
C2A 0.084(6) 0.032(3) 0.018(2) -0.003(2) 0.008(3) -0.022(3)
C3A 0.019(2) 0.037(3) 0.0136(19) 0.0043(19) 0.0046(16) 0.007(2)
C4A 0.066(4) 0.035(3) 0.019(2) 0.0141(19) 0.017(2) 0.027(3)
C5A 0.055(3) 0.023(2) 0.019(2) 0.0066(17) 0.014(2) 0.017(2)
C6A 0.019(2) 0.054(4) 0.013(2) 0.011(2) 0.0050(16) 0.008(2)
C7A 0.033(5) 0.058(5) 0.023(4) 0.023(3) 0.015(3) 0.033(4)
N2A 0.018(4) 0.017(3) 0.015(3) 0.000(2) 0.008(3) 0.007(3)
C10A 0.021(3) 0.017(3) 0.016(2) 0.001(2) 0.008(2) 0.008(3)
C9A 0.022(3) 0.029(3) 0.017(2) 0.012(2) 0.012(2) 0.013(3)
C8A 0.020(3) 0.032(3) 0.016(2) 0.007(2) 0.009(2) 0.019(2)
C12A 0.028(2) 0.027(3) 0.016(2) 0.0067(19) 0.0096(17) 0.021(2)
C11A 0.021(3) 0.016(2) 0.015(2) 0.0046(16) 0.0070(16) 0.0118(19)
N1C 0.0172(9) 0.0088(8) 0.0187(9) 0.0029(7) 0.0069(7) 0.0052(7)
C1C 0.0180(10) 0.0119(10) 0.0301(12) 0.0030(9) 0.0106(9) 0.0075(8)
C2C 0.0135(10) 0.0113(10) 0.0304(12) 0.0011(9) 0.0074(9) 0.0031(8)
C3C 0.0154(9) 0.0092(8) 0.0125(9) 0.0020(7) 0.0042(7) 0.0041(7)
C4C 0.0154(10) 0.0115(9) 0.0252(11) 0.0029(8) 0.0065(8) 0.0068(8)
C5C 0.0130(9) 0.0118(9) 0.0275(12) 0.0033(8) 0.0066(8) 0.0053(8)
C6C 0.0153(9) 0.0095(9) 0.0170(10) 0.0021(7) 0.0065(8) 0.0052(7)
O1D 0.0162(8) 0.0204(9) 0.0351(10) 0.0083(8) 0.0139(7) 0.0109(7)
O2D 0.0210(9) 0.0153(8) 0.0376(11) 0.0029(8) 0.0104(8) 0.0098(7)
O3D 0.0146(8) 0.0198(9) 0.0410(12) 0.0090(8) 0.0074(8) 0.0030(7)
O4D 0.0105(7) 0.0229(9) 0.0256(9) 0.0106(7) 0.0075(6) 0.0071(6)
O5D 0.0273(10) 0.0189(9) 0.0511(14) 0.0011(9) 0.0137(10) 0.0146(8)
O6D 0.0177(9) 0.0166(9) 0.0492(14) -0.0021(9) 0.0064(9) 0.0025(7)
N1D 0.0188(10) 0.0139(9) 0.0249(10) 0.0010(8) 0.0060(8) 0.0073(8)
C1D 0.0110(9) 0.0146(9) 0.0156(9) 0.0033(8) 0.0042(7) 0.0068(8)
C2D 0.0103(9) 0.0133(9) 0.0155(9) 0.0009(7) 0.0036(7) 0.0054(7)
C3D 0.0126(9) 0.0130(9) 0.0156(9) 0.0012(7) 0.0042(7) 0.0059(8)
C4D 0.0121(9) 0.0166(10) 0.0141(9) 0.0034(8) 0.0051(7) 0.0074(8)
C5D 0.0107(9) 0.0163(10) 0.0142(9) 0.0055(8) 0.0044(7) 0.0049(8)
C6D 0.0121(9) 0.0130(9) 0.0156(9) 0.0029(7) 0.0039(7) 0.0048(7)
C7D 0.0148(10) 0.0174(10) 0.0175(10) 0.0030(8) 0.0057(8) 0.0094(8)
C8D 0.0101(9) 0.0208(11) 0.0154(9) 0.0078(8) 0.0044(7) 0.0041(8)
N1B 0.032(5) 0.013(4) 0.015(3) 0.003(2) 0.011(3) 0.003(3)
C1B 0.007(3) 0.079(8) 0.016(3) 0.021(4) 0.001(2) -0.007(4)
C2B 0.011(3) 0.101(9) 0.017(4) 0.020(5) -0.001(3) -0.004(4)
C3B 0.044(5) 0.039(5) 0.015(3) 0.014(3) 0.017(3) 0.034(4)
C4B 0.089(8) 0.024(4) 0.023(3) 0.006(3) 0.020(4) -0.005(5)
C5B 0.075(7) 0.029(4) 0.017(3) -0.002(3) 0.016(4) -0.023(5)
C6B 0.041(6) 0.071(8) 0.022(4) 0.022(5) 0.017(4) 0.043(6)
C7B 0.033(7) 0.034(5) 0.017(5) 0.017(4) 0.018(5) 0.026(5)
N2B 0.016(6) 0.011(4) 0.015(5) 0.010(3) 0.002(4) 0.005(4)
C10B 0.013(4) 0.016(4) 0.010(4) 0.008(3) 0.007(3) 0.008(3)
C9B 0.014(4) 0.014(3) 0.014(4) 0.006(3) 0.008(3) 0.012(3)
C8B 0.029(6) 0.024(4) 0.014(4) 0.012(3) 0.013(4) 0.019(4)
C12B 0.045(7) 0.026(4) 0.017(4) 0.006(3) 0.012(4) 0.027(4)
C11B 0.028(6) 0.018(4) 0.021(4) 0.008(3) 0.009(3) 0.014(4)

loop_
_atom_type_symbol
_atom_type_description
_atom_type_scat_dispersion_real
_atom_type_scat_dispersion_imag
_atom_type_scat_source
C C 0.0033 0.0016 'International Tables Vol C Tables 4.2.6.8 and 6.1.1.4'
H H 0.0000 0.0000 'International Tables Vol C Tables 4.2.6.8 and 6.1.1.4'
Cd Cd -0.8075 1.2024 'International Tables Vol C Tables 4.2.6.8 and 6.1.1.4'
N N 0.0061 0.0033 'International Tables Vol C Tables 4.2.6.8 and 6.1.1.4'
O O 0.0106 0.0060 'International Tables Vol C Tables 4.2.6.8 and 6.1.1.4'

loop_
_geom_angle_atom_site_label_1
_geom_angle_atom_site_label_2
_geom_angle_atom_site_label_3
_geom_angle
_geom_angle_site_symmetry_1
_geom_angle_site_symmetry_3
N1C Cd01 N1A 94.87(17) . .
C5Bb N1Bb Cd01 119.04(19) . .
N1C Cd01 N2A 89.6(3) . 1_554
C5Aa N1Aa Cd01 120.5(4) . .
N1C Cd01 O2D 83.69(7) . .
C1Bb N1Bb Cd01 119.2(2) . .
C10Bb N2Bb Cd01 112.0(4) . 1_556
C10Aa N2Aa Cd01 121.9(5) . 1_556
C11Aa N2Aa Cd01 121.7(5) . 1_556
C11Bb N2Bb Cd01 127.7(4) . 1_556
N1C Cd01 O3D 85.56(7) . 1_655
N1C Cd01 C7D 110.52(7) . .
N1C Cd01 N2B 87.7(3) . 1_554
O1D Cd01 N1A 92.69(16) . .
O1D Cd01 N2A 88.5(2) . 1_554
O1D Cd01 N1C 136.94(7) . .
C1Aa N1Aa Cd01 124.1(5) . .
C3Aa C2Aa C1A 120.0(6) . .
C2Aa C1Aa H1A 117.8 . .
N1Aa C1Aa H1A 117.8 . .
N1Aa C1Aa C2A 124.4(7) . .
C3Aa C2Aa H2A 120.0 . .
C1Aa C2Aa H2A 120.0 . .
N1Aa C5Aa C4A 123.4(5) . .
C2Aa C3Aa C4A 116.3(5) . .
C5Aa C4Aa H4A 120.0 . .
C3Aa C4Aa H4A 120.0 . .
C3Aa C4Aa C5A 120.1(5) . .
O1D Cd01 O2D 54.06(6) . .
O1D Cd01 O3D 137.36(6) . 1_655
O1D Cd01 C7D 27.08(7) . .
O1D Cd01 N2B 89.4(3) . 1_554
C1Aa N1Aa C5A 115.4(5) . .
N1Aa C5Aa H5A 118.3 . .
C4Aa C5Aa H5A 118.3 . .
C4Aa C3Aa C6A 120.1(6) . .
C8Aa C7Aa C6A 114.1(5) . .
O2D Cd01 O3D 167.48(7) . 1_655
O2D Cd01 C7D 27.01(7) . .
O3D Cd01 C7D 163.63(7) 1_655 .
O4D Cd01 N1A 85.80(17) 1_655 .
O4D Cd01 N2A 86.5(2) 1_655 1_554
O4D Cd01 N1C 138.36(7) 1_655 .
O4D Cd01 O1D 84.42(7) 1_655 .
O4D Cd01 O2D 137.91(6) 1_655 .
O4D Cd01 O3D 52.94(6) 1_655 1_655
O4D Cd01 C7D 111.11(7) 1_655 .
O4D Cd01 N1B 93.27(14) 1_655 .
O4D Cd01 N2B 88.4(3) 1_655 1_554
C1C N1C Cd01 122.40(15) . .
C1C N1C C5C 117.4(2) . .
C5C N1C Cd01 120.08(16) . .
N1C C1C H1C 118.5 . .
N1C C1C C2C 122.9(2) . .
C2C C1C H1C 118.5 . .
C1C C2C H2C 120.1 . .
C3C C2C C1C 119.8(2) . .
C3C C2C H2C 120.1 . .
C2C C3C C4C 116.7(2) . .
C2Aa C3Aa C6A 123.7(6) . .
C3Aa C6Aa H6AA 109.4 . .
C7Aa C6Aa H6AA 109.4 . .
C3Aa C6Aa H6AB 109.4 . .
C7Aa C6Aa H6AB 109.4 . .
H6AAa C6Aa H6AB 108.0 . .
C12Aa C8Aa C7A 122.7(7) . .
C9Aa C8Aa C7A 120.4(6) . .
C3Aa C6Aa C7A 111.3(5) . .
C6Aa C7Aa H7AA 108.7 . .
C8Aa C7Aa H7AA 108.7 . .
C8Aa C7Aa H7AB 108.7 . .
C6Aa C7Aa H7AB 108.7 . .
H7AAa C7Aa H7AB 107.6 . .
N1Aa Cd01 N2A 172.1(3) . 1_554
C8Aa C9Aa C10A 119.4(5) . .
N2Aa C10Aa H10A 117.4 . .
C9Aa C10Aa H10A 117.4 . .
N2Aa C10Aa C9A 125.2(6) . .
C8Aa C9Aa H9A 120.3 . .
C2C C3C C6C 123.9(2) . .
C4C C3C C6C 119.4(2) . .
C3C C4C H4C 119.9 . .
C5C C4C C3C 120.2(2) . .
C5C C4C H4C 119.9 . .
N1C C5C C4C 122.8(2) . .
N1C C5C H5C 118.6 . .
C4C C5C H5C 118.6 . .
C3C C6C C6C 115.3(2) . 2_655
C3C C6C H6CA 108.4 . .
C3C C6C H6CB 108.4 . .
C6C C6C H6CA 108.4 2_655 .
C10Aa C9Aa H9A 120.3 . .
N2Aa C11Aa C12A 122.5(5) . .
C9Aa C8Aa C12A 116.5(5) . .
C8Aa C12Aa H12A 119.4 . .
C11Aa C12Aa H12A 119.4 . .
C8Aa C12Aa C11A 121.1(6) . .
C10Aa N2Aa C11A 114.9(5) . .
C12Aa C11Aa H11A 118.8 . .
N2Aa C11Aa H11A 118.8 . .
N1Bb Cd01 N1C 88.86(16) . .
N1Bb Cd01 O1D 94.06(15) . .
N2Bb Cd01 O2D 96.8(2) 1_554 .
N1Aa Cd01 O2D 89.21(17) . .
N2Aa Cd01 O2D 97.82(18) 1_554 .
N1Bb Cd01 O2D 84.09(12) . .
N2Aa Cd01 O3D 88.50(17) 1_554 1_655
N1Bb Cd01 O3D 89.30(12) . 1_655
N1Aa Cd01 O3D 85.32(16) . 1_655
N2Bb Cd01 O3D 89.1(2) 1_554 1_655
N1Aa Cd01 C7D 90.07(16) . .
N2Bb Cd01 C7D 94.5(2) 1_554 .
N1Bb Cd01 C7D 87.98(13) . .
N2Aa Cd01 C7D 94.52(18) 1_554 .
O1S1a C1S1a N1S1 126.0 . .
O1S1a C1S1a H1S1 117.0 . .
N1S1a C1S1a H1S1 117.0 . .
C3S1a N1S1a C2S1 117.7 . .
C1S1a N1S1a C2S1 120.5 . .
N1S1a C2S1a H2SA 109.5 . .
N1S1a C2S1a H2SB 109.5 . .
H2SAa C2S1a H2SB 109.5 . .
H2SAa C2S1a H2SC 109.5 . .
H2SBa C2S1a H2SC 109.5 . .
C6C C6C H6CB 108.4 2_655 .
H6CA C6C H6CB 107.5 . .
C7D O1D Cd01 95.33(15) . .
C7D O2D Cd01 86.72(15) . .
C8D O3D Cd01 83.79(15) . 1_455
C8D O4D Cd01 98.85(15) . 1_455
O5D N1D O6D 123.9(2) . .
O5D N1D C3D 118.5(2) . .
O6D N1D C3D 117.6(2) . .
C2D C1D C6D 120.1(2) . .
C2D C1D C7D 118.5(2) . .
C6D C1D C7D 121.4(2) . .
C1D C2D H2D 120.7 . .
C3D C2D C1D 118.7(2) . .
C3D C2D H2D 120.7 . .
C2D C3D N1D 118.5(2) . .
C2D C3D C4D 122.4(2) . .
C4D C3D N1D 119.1(2) . .
C3D C4D H4D 120.7 . .
C3D C4D C5D 118.7(2) . .
C5D C4D H4D 120.7 . .
C4D C5D C6D 119.9(2) . .
C4D C5D C8D 119.1(2) . .
C6D C5D C8D 121.0(2) . .
C1D C6D H6D 119.9 . .
C5D C6D C1D 120.2(2) . .
C5D C6D H6D 119.9 . .
O1D C7D Cd01 57.58(12) . .
O1D C7D C1D 117.1(2) . .
O2D C7D Cd01 66.27(13) . .
O2D C7D O1D 123.7(2) . .
O2D C7D C1D 119.1(2) . .
C1D C7D Cd01 173.31(17) . .
O3D C8D O4D 124.4(2) . .
O3D C8D C5D 119.4(2) . .
O4D C8D C5D 116.3(2) . .
N1S1a C2S1a H2SC 109.5 . .
C1S1a N1S1a C3S1 121.7 . .
N1S1a C3S1a H3SA 109.5 . .
N1S1a C3S1a H3SB 109.5 . .
H3SAa C3S1a H3SB 109.5 . .
H3SBa C3S1a H3SC 109.5 . .
N1S1a C3S1a H3SC 109.5 . .
H3SAa C3S1a H3SC 109.5 . .
C3Bb C2Bb C1B 120.2 . .
C5Bb N1Bb C1B 121.1 . .
C2Bb C1Bb H1B 120.2 . .
N1Bb C1Bb H1B 120.2 . .
N1Bb C1Bb C2B 119.5 . .
C1Bb C2Bb H2B 119.9 . .
C3Bb C2Bb H2B 119.9 . .
C7Bb C6Bb C3B 109.9 . .
N1Bb C5Bb C4B 121.9 . .
C2Bb C3Bb C4B 117.4 . .
C5Bb C4Bb H4B 120.3 . .
C3Bb C4Bb H4B 120.3 . .
C3Bb C4Bb C5B 119.3 . .
C4Bb C5Bb H5B 119.1 . .
N1Bb C5Bb H5B 119.1 . .
C2Bb C3Bb C6B 124.0 . .
C4Bb C3Bb C6B 118.1 . .
C7Bb C6Bb H6BA 109.7 . .
C3Bb C6Bb H6BA 109.7 . .
H6BAb C6Bb H6BB 108.2 . .
C7Bb C6Bb H6BB 109.7 . .
C3Bb C6Bb H6BB 109.7 . .
C9Bb C8Bb C7B 124.3 . .
C12Bb C8Bb C7B 117.5 . .
C8Bb C7Bb H7BA 108.9 . .
C6Bb C7Bb H7BA 108.9 . .
C8Bb C7Bb H7BB 108.9 . .
C6Bb C7Bb H7BB 108.9 . .
H7BAb C7Bb H7BB 107.8 . .
N1Bb Cd01 N2B 176.3(5) . 1_554
C11Bb N2Bb C10B 120.3 . .
C8Bb C9Bb C10B 120.4 . .
C9Bb C10Bb H10B 120.3 . .
N2Bb C10Bb H10B 120.3 . .
N2Bb C10Bb C9B 119.3 . .
C10Bb C9Bb H9B 119.8 . .
C8Bb C9Bb H9B 119.8 . .
C6Bb C7Bb C8B 113.2 . .
C11Bb C12Bb C8B 118.2 . .
N2Bb C11Bb C12B 122.8 . .
C9Bb C8Bb C12B 117.6 . .
C8Bb C12Bb H12B 120.9 . .
C11Bb C12Bb H12B 120.9 . .
N2Bb C11Bb H11B 118.6 . .
C12Bb C11Bb H11B 118.6 . .

loop_
_geom_bond_atom_site_label_1
_geom_bond_atom_site_label_2
_geom_bond_distance
_geom_bond_site_symmetry_2
N2Bb Cd01 2.382(3) 1_556
N2Aa Cd01 2.361(5) 1_556
Cd01 N1A 2.352(5) .
N1Aa C1A 1.316(8) .
C1Aa H1A 0.9500 .
C1Aa C2A 1.404(9) .
C2Aa H2A 0.9500 .
C2Aa C3A 1.366(8) .
C3Aa C4A 1.387(8) .
C4Aa H4A 0.9500 .
N1Aa C5A 1.352(7) .
C4Aa C5A 1.394(6) .
C5Aa H5A 0.9500 .
C3Aa C6A 1.501(8) .
C6Aa H6AA 0.9900 .
C6Aa H6AB 0.9900 .
C6Aa C7A 1.505(8) .
C7Aa H7AA 0.9900 .
C7Aa H7AB 0.9900 .
Cd01 N2A 2.361(5) 1_554
N2Aa C10A 1.333(7) .
C10Aa H10A 0.9500 .
C10Aa C9A 1.396(8) .
C9Aa H9A 0.9500 .
C7Aa C8A 1.465(8) .
C9Aa C8A 1.384(9) .
C8Aa C12A 1.387(8) .
C12Aa H12A 0.9500 .
C12Aa C11A 1.389(7) .
N2Aa C11A 1.383(7) .
C11Aa H11A 0.9500 .
Cd01 N1C 2.3401(19) .
Cd01 O1D 2.3371(18) .
Cd01 O2D 2.528(2) .
Cd01 O3D 2.637(2) 1_655
Cd01 O4D 2.3071(18) 1_655
Cd01 C7D 2.756(2) .
O1S1a C1S1 1.2165 .
N1S1a C1S1 1.3630 .
C1S1a H1S1 0.9500 .
N1S1a C2S1 1.4528 .
C2S1a H2SA 0.9800 .
C2S1a H2SB 0.9800 .
C2S1a H2SC 0.9800 .
N1S1a C3S1 1.4502 .
C3S1a H3SA 0.9800 .
C3S1a H3SB 0.9800 .
C3S1a H3SC 0.9800 .
Cd01 N1B 2.332(4) .
N1Bb C1B 1.3395 .
C1Bb H1B 0.9500 .
C1Bb C2B 1.4025 .
C2Bb H2B 0.9500 .
C2Bb C3B 1.3653 .
C3Bb C4B 1.3814 .
C4Bb H4B 0.9500 .
N1Bb C5B 1.2722 .
C4Bb C5B 1.3972 .
C5Bb H5B 0.9500 .
C3Bb C6B 1.5278 .
C6Bb H6BA 0.9900 .
C6Bb H6BB 0.9900 .
C6Bb C7B 1.5228 .
C7Bb H7BA 0.9900 .
C7Bb H7BB 0.9900 .
Cd01 N2B 2.382(4) 1_554
N2Bb C10B 1.3666 .
C10Bb H10B 0.9500 .
C10Bb C9B 1.3893 .
C9Bb H9B 0.9500 .
C9Bb C8B 1.3757 .
C7Bb C8B 1.5778 .
C8Bb C12B 1.4024 .
C12Bb H12B 0.9500 .
N2Bb C11B 1.2858 .
C12Bb C11B 1.3911 .
C11Bb H11B 0.9500 .
N1C C1C 1.336(3) .
N1C C5C 1.341(3) .
C1C H1C 0.9500 .
C1C C2C 1.398(3) .
C2C H2C 0.9500 .
C2C C3C 1.386(3) .
C3C C4C 1.390(3) .
C3C C6C 1.511(3) .
C4C H4C 0.9500 .
C4C C5C 1.388(3) .
C5C H5C 0.9500 .
C6C C6C 1.523(4) 2_655
C6C H6CA 0.9900 .
C6C H6CB 0.9900 .
O1D C7D 1.260(3) .
O2D C7D 1.254(3) .
O3D Cd01 2.637(2) 1_455
O3D C8D 1.253(3) .
O4D Cd01 2.3071(18) 1_455
O4D C8D 1.262(3) .
O5D N1D 1.224(3) .
O6D N1D 1.227(3) .
N1D C3D 1.470(3) .
C1D C2D 1.391(3) .
C1D C6D 1.397(3) .
C1D C7D 1.506(3) .
C2D H2D 0.9500 .
C2D C3D 1.383(3) .
C3D C4D 1.388(3) .
C4D H4D 0.9500 .
C4D C5D 1.393(3) .
C5D C6D 1.396(3) .
C5D C8D 1.513(3) .
C6D H6D 0.9500 .

loop_
_geom_torsion_atom_site_label_1
_geom_torsion_atom_site_label_2
_geom_torsion_atom_site_label_3
_geom_torsion_atom_site_label_4
_geom_torsion
_geom_torsion_site_symmetry_1
_geom_torsion_site_symmetry_4
C5Aa N1Aa C1Aa C2Aa -5.6(16) . .
Cd01 N1Aa C1Aa C2Aa 171.6(9) . .
N1Aa C1Aa C2Aa C3Aa -0.4(18) . .
C1Aa C2Aa C3Aa C4Aa 5.9(14) . .
C1Aa C2Aa C3Aa C6Aa -173.8(9) . .
C2Aa C3Aa C4Aa C5Aa -5.3(11) . .
C6Aa C3Aa C4Aa C5Aa 174.4(6) . .
C1Aa N1Aa C5Aa C4Aa 6.1(12) . .
Cd01 N1Aa C5Aa C4Aa -171.1(5) . .
C3Aa C4Aa C5Aa N1Aa -0.8(11) . .
C2Aa C3Aa C6Aa C7Aa 99.9(9) . .
C4Aa C3Aa C6Aa C7Aa -79.8(9) . .
C3Aa C6Aa C7Aa C8Aa 174.8(7) . .
C11Aa N2Aa C10Aa C9Aa 4.3(9) . .
Cd01 N2Aa C10Aa C9Aa 170.6(5) 1_556 .
N2Aa C10Aa C9Aa C8Aa 1.4(10) . .
C10Aa C9Aa C8Aa C12Aa -6.1(9) . .
C10Aa C9Aa C8Aa C7Aa -179.4(5) . .
C6Aa C7Aa C8Aa C9Aa 92.1(9) . .
C6Aa C7Aa C8Aa C12Aa -80.8(10) . .
C9Aa C8Aa C12Aa C11Aa 5.1(11) . .
C7Aa C8Aa C12Aa C11Aa 178.2(7) . .
C10Aa N2Aa C11Aa C12Aa -5.4(11) . .
Cd01 N2Aa C11Aa C12Aa -171.7(6) 1_556 .
C8Aa C12Aa C11Aa N2Aa 0.8(12) . .
C5C N1C C1C C2C 0.0(4) . .
Cd01 N1C C1C C2C 176.2(2) . .
N1C C1C C2C C3C -0.6(4) . .
C1C C2C C3C C4C 0.9(4) . .
C1C C2C C3C C6C -178.5(2) . .
C2C C3C C4C C5C -0.8(4) . .
C6C C3C C4C C5C 178.8(2) . .
C1C N1C C5C C4C 0.2(4) . .
Cd01 N1C C5C C4C -176.1(2) . .
C3C C4C C5C N1C 0.2(4) . .
C2C C3C C6C C6C -4.3(4) . 2_655
C4C C3C C6C C6C 176.2(2) . 2_655
C6D C1D C2D C3D 0.4(3) . .
C7D C1D C2D C3D 179.7(2) . .
C1D C2D C3D C4D -1.0(4) . .
C1D C2D C3D N1D -179.6(2) . .
O5D N1D C3D C2D 176.3(2) . .
O6D N1D C3D C2D -3.1(4) . .
O5D N1D C3D C4D -2.4(4) . .
O6D N1D C3D C4D 178.3(2) . .
C2D C3D C4D C5D 0.3(4) . .
N1D C3D C4D C5D 178.9(2) . .
C3D C4D C5D C6D 1.1(3) . .
C3D C4D C5D C8D -178.0(2) . .
C4D C5D C6D C1D -1.7(3) . .
C8D C5D C6D C1D 177.4(2) . .
C2D C1D C6D C5D 1.0(3) . .
C7D C1D C6D C5D -178.3(2) . .
Cd01 O2D C7D O1D 4.0(3) . .
Cd01 O2D C7D C1D -175.6(2) . .
Cd01 O1D C7D O2D -4.3(3) . .
Cd01 O1D C7D C1D 175.29(18) . .
C2D C1D C7D O2D 169.0(2) . .
C6D C1D C7D O2D -11.8(4) . .
C2D C1D C7D O1D -10.6(3) . .
C6D C1D C7D O1D 168.6(2) . .
Cd01 O3D C8D O4D -2.2(2) 1_455 .
Cd01 O3D C8D C5D 178.4(2) 1_455 .
Cd01 O4D C8D O3D 2.5(3) 1_455 .
Cd01 O4D C8D C5D -178.08(16) 1_455 .
C4D C5D C8D O3D -173.0(2) . .
C6D C5D C8D O3D 7.9(3) . .
C4D C5D C8D O4D 7.6(3) . .
C6D C5D C8D O4D -171.5(2) . .
C3S1a N1S1a C1S1a O1S1a 180.0 . .
C2S1a N1S1a C1S1a O1S1a 0.0 . .
C5Bb N1Bb C1Bb C2Bb 7.6 . .
Cd01 N1Bb C1Bb C2Bb 177.9(2) . .
N1Bb C1Bb C2Bb C3Bb -0.8 . .
C1Bb C2Bb C3Bb C4Bb -4.7 . .
C1Bb C2Bb C3Bb C6Bb -176.2 . .
C2Bb C3Bb C4Bb C5Bb 4.0 . .
C6Bb C3Bb C4Bb C5Bb 176.0 . .
C1Bb N1Bb C5Bb C4Bb -8.5 . .
Cd01 N1Bb C5Bb C4Bb -178.8(2) . .
C3Bb C4Bb C5Bb N1Bb 2.6 . .
C2Bb C3Bb C6Bb C7Bb 102.5 . .
C4Bb C3Bb C6Bb C7Bb -68.9 . .
C3Bb C6Bb C7Bb C8Bb 177.2 . .
C11Bb N2Bb C10Bb C9Bb -9.4 . .
Cd01 N2Bb C10Bb C9Bb 170.2(3) 1_556 .
N2Bb C10Bb C9Bb C8Bb -0.4 . .
C10Bb C9Bb C8Bb C12Bb 9.4 . .
C10Bb C9Bb C8Bb C7Bb -179.4 . .
C6Bb C7Bb C8Bb C9Bb 122.5 . .
C6Bb C7Bb C8Bb C12Bb -66.2 . .
C9Bb C8Bb C12Bb C11Bb -9.1 . .
C7Bb C8Bb C12Bb C11Bb 179.1 . .
C10Bb N2Bb C11Bb C12Bb 9.9 . .
Cd01 N2Bb C11Bb C12Bb -169.7(3) 1_556 .
C8Bb C12Bb C11Bb N2Bb -0.5 . .
